data_1531123
loop_
_publ_author_name
'Belokoneva, E.L.'
'Gurbanova, O.A.'
'Dimitrova, O.V.'
'Al'-Ama, A.G.'
'Stefanovich, S.Yu.'

_publ_section_title
;
 Synthesis and crystal structure of the new indium lead phosphate Pb In (P
 O4) (P O3 (OH))
;
_journal_name_full 'Zhurnal Neorganicheskoi Khimii'
_journal_page_first 1121
_journal_page_last 1126
_journal_volume 46
_journal_year 2001
_chemical_formula_sum 'H In O8 P2 Pb'
_chemical_name_systematic 'Pb In (P O4) (P O3 (O H))'
_space_group_IT_number 14
_symmetry_space_group_name_Hall '-P 2n'
_symmetry_space_group_name_H-M 'P 1 1 21/n'
_cell_angle_alpha 90
_cell_angle_beta 90
_cell_angle_gamma 109.5
_cell_formula_units_Z 4
_cell_length_a 9.666
_cell_length_b 6.66
_cell_length_c 10.73
_cell_volume 651.129
_citation_journal_id_ASTM ZNOKAQ
_cod_data_source_file Belokoneva_ZNOKAQ_2001_88.cif
_cod_data_source_block H1In1O8P2Pb1
_cod_original_cell_volume 651.1294
_cod_original_sg_symbol_Hall '-P 2ybc (z,x-z,y)'
_cod_original_formula_sum 'H1 In1 O8 P2 Pb1'
_cod_database_code 1531123

loop_
_symmetry_equiv_pos_as_xyz
x,y,z
-x+1/2,-y+1/2,z+1/2
-x,-y,-z
x-1/2,y-1/2,-z-1/2

loop_
_atom_site_label
_atom_site_type_symbol
_atom_site_fract_x
_atom_site_fract_y
_atom_site_fract_z
_atom_site_occupancy
_atom_site_U_iso_or_equiv
P2 P+5 0.5432 0.1594 0.3556 1 0.0
Pb1 Pb+2 0.00186 0.13734 0.16394 1 0.0
O5 O-2 0.193 0.151 0.4 1 0.0
P1 P+5 0.353 0.1826 0.9638 1 0.0
O7 O-2 0.672 0.097 0.397 1 0.0
O2 O-2 0.932 0.224 0.729 1 0.0
In1 In+3 0.20478 0.8424 0.43275 1 0.0
O8 O-2 0.732 0.031 0.094 1 0.0
O6 O-2 0.59 0.054 0.66 1 0.0
O4 O-2 0.304 0.176 0.106 1 0.0
O3 O-2 0.517 0.225 0.955 1 0.0
O1 O-2 0.997 0.192 0.949 1 0.0
